data_4510015
loop_
_publ_author_name
'Wang, Xiao'
'Zhai, Quan-Guo'
'Li, Shu-Ni'
'Jiang, Yu-Cheng'
'Hu, Man-Cheng'

_publ_section_title
;
 Synthesis, Crystal Structures, and Solid-State Luminescent Properties of
 Diverse Ln--Pyridine-3,5-Dicarboxylate Coordination Polymers Modulated by
 the Ancillary Ligand
;
_journal_issue 1
_journal_name_full 'Crystal Growth &amp; Design'
_journal_page_first 177
_journal_paper_doi 10.1021/cg401365x
_journal_volume 14
_journal_year 2014
_chemical_formula_moiety 'C9 H7 Cu0 Gd N O8'
_chemical_formula_sum 'C9 H7 Cu0 Gd N O8'
_chemical_formula_weight 411.38
_chemical_name_systematic
; 
 ? 
;
_space_group_IT_number 15
_symmetry_cell_setting monoclinic
_symmetry_space_group_name_Hall '-C 2yc'
_symmetry_space_group_name_H-M 'C 1 2/c 1'
_atom_sites_solution_hydrogens geom
_atom_sites_solution_primary direct
_atom_sites_solution_secondary difmap
_audit_creation_method SHELXL-97
_cell_angle_alpha 90.00
_cell_angle_beta 111.473(6)
_cell_angle_gamma 90.00
_cell_formula_units_Z 8
_cell_length_a 15.9586(7)
_cell_length_b 9.0571(4)
_cell_length_c 18.9040(12)
_cell_measurement_reflns_used 2564
_cell_measurement_temperature 293(2)
_cell_measurement_theta_max 26.370
_cell_measurement_theta_min 3.3391
_cell_volume 2542.7(2)
_computing_structure_refinement 'SHELXL-97 (Sheldrick, 1997)'
_computing_structure_solution 'SHELXS-97 (Sheldrick, 1990)'
_diffrn_ambient_temperature 293(2)
_diffrn_measured_fraction_theta_full 0.997
_diffrn_measured_fraction_theta_max 0.997
_diffrn_radiation_monochromator graphite
_diffrn_radiation_source 'fine-focus sealed tube'
_diffrn_radiation_type MoK\a
_diffrn_radiation_wavelength 0.71073
_diffrn_reflns_av_R_equivalents 0.0343
_diffrn_reflns_av_sigmaI/netI 0.0376
_diffrn_reflns_limit_h_max 19
_diffrn_reflns_limit_h_min -19
_diffrn_reflns_limit_k_max 11
_diffrn_reflns_limit_k_min -10
_diffrn_reflns_limit_l_max 23
_diffrn_reflns_limit_l_min -21
_diffrn_reflns_number 5701
_diffrn_reflns_theta_full 26.37
_diffrn_reflns_theta_max 26.37
_diffrn_reflns_theta_min 3.83
_exptl_absorpt_coefficient_mu 5.250
_exptl_absorpt_correction_T_max 1.00000
_exptl_absorpt_correction_T_min 0.64136
_exptl_absorpt_correction_type multi-scan
_exptl_absorpt_process_details sadabs
_exptl_crystal_colour Colourless
_exptl_crystal_density_diffrn 2.149
_exptl_crystal_density_method 'not measured'
_exptl_crystal_description Needle
_exptl_crystal_F_000 1544
_exptl_crystal_size_max 0.28
_exptl_crystal_size_mid 0.23
_exptl_crystal_size_min 0.19
_refine_diff_density_max 1.627
_refine_diff_density_min -0.867
_refine_diff_density_rms 0.154
_refine_ls_extinction_method none
_refine_ls_goodness_of_fit_ref 1.059
_refine_ls_hydrogen_treatment mixed
_refine_ls_matrix_type full
_refine_ls_number_parameters 174
_refine_ls_number_reflns 2598
_refine_ls_number_restraints 0
_refine_ls_restrained_S_all 1.059
_refine_ls_R_factor_all 0.0292
_refine_ls_R_factor_gt 0.0268
_refine_ls_shift/su_max 0.002
_refine_ls_shift/su_mean 0.000
_refine_ls_structure_factor_coef Fsqd
_refine_ls_weighting_details 'calc w=1/[\s^2^(Fo^2^)+(0.0371P)^2^+19.7938P] where P=(Fo^2^+2Fc^2^)/3'
_refine_ls_weighting_scheme calc
_refine_ls_wR_factor_gt 0.0770
_refine_ls_wR_factor_ref 0.0786
_reflns_number_gt 2399
_reflns_number_total 2598
_reflns_threshold_expression >2sigma(I)
_cod_data_source_file cg401365x_si_009.cif
_cod_data_source_block 7
_cod_depositor_comments
;
The following automatic conversions were performed:

'_symmetry_cell_setting' value 'Monoclinic' changed to 'monoclinic'
according to
/usr/data/users/saulius/automatic-downloads/current/ACS/lib/dictionaries/cif_core.dic
dictionary named 'cif_core.dic' version 2.4.2 from 2011-04-26.

Automatic conversion script
Id: cif_fix_values 2281 2013-09-26 08:29:07Z andrius 
;
_cod_original_sg_symbol_H-M C2/c
_cod_database_code 4510015

loop_
_symmetry_equiv_pos_as_xyz
'x, y, z'
'-x, y, -z+1/2'
'x+1/2, y+1/2, z'
'-x+1/2, y+1/2, -z+1/2'
'-x, -y, -z'
'x, -y, z-1/2'
'-x+1/2, -y+1/2, -z'
'x+1/2, -y+1/2, z-1/2'

loop_
_atom_site_label
_atom_site_type_symbol
_atom_site_fract_x
_atom_site_fract_y
_atom_site_fract_z
_atom_site_U_iso_or_equiv
_atom_site_adp_type
_atom_site_occupancy
_atom_site_symmetry_multiplicity
_atom_site_calc_flag
_atom_site_refinement_flags
Gd1 Gd 0.740903(13) 0.92099(2) 0.931266(11) 0.01285(10) Uani 1 1 d .
C1 C 0.5624(3) 0.8179(6) 0.6487(3) 0.0203(10) Uani 1 1 d .
H1A H 0.5269 0.8816 0.6643 0.024 Uiso 1 1 calc R
C2 C 0.5820(3) 0.6538(6) 0.5576(3) 0.0181(10) Uani 1 1 d .
H2A H 0.5581 0.6063 0.5108 0.022 Uiso 1 1 calc R
C3 C 0.5273(3) 0.7483(6) 0.5785(3) 0.0161(9) Uani 1 1 d .
C4 C 0.4291(3) 0.7696(6) 0.5303(3) 0.0164(9) Uani 1 1 d .
C5 C 0.8645(5) 0.9928(8) 1.1777(3) 0.0491(19) Uani 1 1 d .
H5A H 0.8249 0.9749 1.2047 0.074 Uiso 1 1 calc R
H5B H 0.8846 1.0934 1.1851 0.074 Uiso 1 1 calc R
H5C H 0.9155 0.9280 1.1966 0.074 Uiso 1 1 calc R
C6 C 0.6513(3) 0.7910(6) 0.6952(3) 0.0180(10) Uani 1 1 d .
C7 C 0.7014(3) 0.6951(6) 0.6687(3) 0.0202(10) Uani 1 1 d .
H7A H 0.7611 0.6774 0.6994 0.024 Uiso 1 1 calc R
C8 C 0.8156(3) 0.9648(6) 1.0953(3) 0.0209(10) Uani 1 1 d .
C9 C 0.6893(3) 0.8518(6) 0.7741(3) 0.0198(10) Uani 1 1 d .
N1 N 0.6681(3) 0.6271(5) 0.6014(2) 0.0187(8) Uani 1 1 d .
O1 O 0.8052(3) 1.0663(4) 1.0479(2) 0.0312(9) Uani 1 1 d .
O2 O 0.6371(3) 0.9192(5) 0.7996(2) 0.0303(10) Uani 1 1 d .
O3 O 0.6535(2) 1.1480(4) 0.9091(2) 0.0306(9) Uani 1 1 d .
H3A H 0.5986 1.1497 0.9158 0.037 Uiso 1 1 calc R
H3B H 0.6750 1.2330 0.8939 0.037 Uiso 1 1 calc R
O4 O 0.3920(2) 0.8799(4) 0.5458(2) 0.0229(8) Uani 1 1 d .
O5 O 0.7705(2) 0.8325(5) 0.81443(19) 0.0260(8) Uani 1 1 d .
O6 O 0.3922(2) 0.6738(4) 0.48051(19) 0.0218(8) Uani 1 1 d .
O7 O 0.7853(2) 0.8376(4) 1.07247(19) 0.0208(7) Uani 1 1 d .
O8 O 0.4672(7) 1.228(2) 0.8539(10) 0.115(7) Uani 0.50 1 d P
O9 O 0.5000 1.137(2) 0.7500 0.184(7) Uiso 1 2 d S

loop_
_atom_site_aniso_label
_atom_site_aniso_U_11
_atom_site_aniso_U_22
_atom_site_aniso_U_33
_atom_site_aniso_U_23
_atom_site_aniso_U_13
_atom_site_aniso_U_12
Gd1 0.01309(14) 0.01189(15) 0.01202(14) 0.00031(8) 0.00274(9) -0.00433(8)
C1 0.020(2) 0.020(3) 0.019(2) -0.004(2) 0.0063(19) 0.006(2)
C2 0.018(2) 0.017(3) 0.016(2) -0.003(2) 0.0024(18) 0.0031(19)
C3 0.015(2) 0.016(2) 0.015(2) -0.0021(19) 0.0021(17) 0.0021(19)
C4 0.013(2) 0.017(3) 0.019(2) -0.002(2) 0.0063(17) 0.0023(18)
C5 0.081(5) 0.032(4) 0.020(3) -0.004(3) 0.001(3) -0.017(4)
C6 0.021(2) 0.018(3) 0.013(2) -0.0037(19) 0.0042(18) 0.0005(19)
C7 0.013(2) 0.023(3) 0.021(2) -0.002(2) 0.0009(18) 0.0035(19)
C8 0.024(2) 0.019(3) 0.019(2) -0.003(2) 0.0066(19) -0.004(2)
C9 0.025(2) 0.016(3) 0.017(2) -0.001(2) 0.0059(19) -0.002(2)
N1 0.0151(18) 0.020(2) 0.0190(19) -0.0032(18) 0.0037(15) 0.0061(17)
O1 0.056(3) 0.0134(19) 0.0190(18) -0.0018(15) 0.0075(18) -0.0097(17)
O2 0.030(2) 0.039(3) 0.0181(18) -0.0082(16) 0.0041(15) 0.0116(17)
O3 0.0267(19) 0.0127(19) 0.053(2) -0.0017(18) 0.0156(18) -0.0011(15)
O4 0.0149(16) 0.0214(19) 0.0315(19) -0.0071(17) 0.0077(14) 0.0050(15)
O5 0.0172(17) 0.038(2) 0.0180(17) -0.0052(17) 0.0007(13) -0.0004(16)
O6 0.0144(15) 0.025(2) 0.0226(17) -0.0105(16) 0.0030(13) -0.0003(14)
O7 0.0273(18) 0.0118(18) 0.0219(17) -0.0021(14) 0.0073(14) -0.0063(15)
O8 0.028(5) 0.161(16) 0.168(14) 0.084(13) 0.051(7) 0.053(8)

loop_
_atom_type_symbol
_atom_type_description
_atom_type_scat_dispersion_real
_atom_type_scat_dispersion_imag
_atom_type_scat_source
C C 0.0033 0.0016 'International Tables Vol C Tables 4.2.6.8 and 6.1.1.4'
N N 0.0061 0.0033 'International Tables Vol C Tables 4.2.6.8 and 6.1.1.4'
O O 0.0106 0.0060 'International Tables Vol C Tables 4.2.6.8 and 6.1.1.4'
Cu Cu 0.3201 1.2651 'International Tables Vol C Tables 4.2.6.8 and 6.1.1.4'
Gd Gd -0.1653 3.9035 'International Tables Vol C Tables 4.2.6.8 and 6.1.1.4'
H H 0.0000 0.0000 'International Tables Vol C Tables 4.2.6.8 and 6.1.1.4'

loop_
_geom_angle_atom_site_label_1
_geom_angle_atom_site_label_2
_geom_angle_atom_site_label_3
_geom_angle
_geom_angle_site_symmetry_1
_geom_angle_site_symmetry_3
O4 Gd1 O7 71.80(13) 2_656 7_667
O4 Gd1 O6 135.99(12) 2_656 8_566
O7 Gd1 O6 78.49(12) 7_667 8_566
O4 Gd1 O2 82.25(13) 2_656 .
O7 Gd1 O2 85.21(13) 7_667 .
O6 Gd1 O2 127.19(12) 8_566 .
O4 Gd1 O3 70.48(13) 2_656 .
O7 Gd1 O3 138.11(12) 7_667 .
O6 Gd1 O3 143.04(13) 8_566 .
O2 Gd1 O3 72.34(13) . .
O4 Gd1 O1 91.59(14) 2_656 .
O7 Gd1 O1 124.62(12) 7_667 .
O6 Gd1 O1 79.23(14) 8_566 .
O2 Gd1 O1 145.99(13) . .
O3 Gd1 O1 74.08(14) . .
O4 Gd1 O5 125.24(12) 2_656 .
O7 Gd1 O5 75.57(13) 7_667 .
O6 Gd1 O5 75.24(11) 8_566 .
O2 Gd1 O5 52.03(12) . .
O3 Gd1 O5 113.10(14) . .
O1 Gd1 O5 143.10(13) . .
O4 Gd1 N1 141.91(14) 2_656 4_656
O7 Gd1 N1 144.69(13) 7_667 4_656
O6 Gd1 N1 77.14(13) 8_566 4_656
O2 Gd1 N1 89.53(14) . 4_656
O3 Gd1 N1 71.58(13) . 4_656
O1 Gd1 N1 74.88(13) . 4_656
O5 Gd1 N1 73.78(13) . 4_656
O4 Gd1 O7 71.93(12) 2_656 .
O7 Gd1 O7 73.99(13) 7_667 .
O6 Gd1 O7 69.08(11) 8_566 .
O2 Gd1 O7 150.74(13) . .
O3 Gd1 O7 110.16(13) . .
O1 Gd1 O7 50.73(11) . .
O5 Gd1 O7 136.69(12) . .
N1 Gd1 O7 119.30(12) 4_656 .
O4 Gd1 C9 102.85(14) 2_656 .
O7 Gd1 C9 76.78(13) 7_667 .
O6 Gd1 C9 101.02(13) 8_566 .
O2 Gd1 C9 26.18(13) . .
O3 Gd1 C9 94.45(14) . .
O1 Gd1 C9 157.55(14) . .
O5 Gd1 C9 26.09(13) . .
N1 Gd1 C9 83.24(14) 4_656 .
O7 Gd1 C9 150.45(14) . .
O4 Gd1 C8 82.54(13) 2_656 .
O7 Gd1 C8 99.50(14) 7_667 .
O6 Gd1 C8 71.03(13) 8_566 .
O2 Gd1 C8 161.77(14) . .
O3 Gd1 C8 93.09(15) . .
O1 Gd1 C8 25.13(14) . .
O5 Gd1 C8 146.20(13) . .
N1 Gd1 C8 96.29(14) 4_656 .
O7 Gd1 C8 25.69(13) . .
C9 Gd1 C8 171.88(15) . .
O4 Gd1 Gd1 67.09(9) 2_656 7_667
O7 Gd1 Gd1 39.02(8) 7_667 7_667
O6 Gd1 Gd1 69.33(8) 8_566 7_667
O2 Gd1 Gd1 121.45(10) . 7_667
O3 Gd1 Gd1 132.03(10) . 7_667
O1 Gd1 Gd1 85.65(9) . 7_667
O5 Gd1 Gd1 109.15(10) . 7_667
N1 Gd1 Gd1 143.82(9) 4_656 7_667
O7 Gd1 Gd1 34.96(8) . 7_667
C9 Gd1 Gd1 115.69(10) . 7_667
C8 Gd1 Gd1 60.53(11) . 7_667
C3 C1 C6 119.1(4) . .
N1 C2 C3 123.2(4) . .
C2 C3 C1 118.7(4) . .
C2 C3 C4 122.2(4) . .
C1 C3 C4 119.0(4) . .
O4 C4 O6 126.5(4) . .
O4 C4 C3 116.0(4) . .
O6 C4 C3 117.5(4) . .
C1 C6 C7 117.9(4) . .
C1 C6 C9 121.0(4) . .
C7 C6 C9 120.8(4) . .
N1 C7 C6 123.4(4) . .
O1 C8 O7 119.4(4) . .
O1 C8 C5 120.4(5) . .
O7 C8 C5 120.1(5) . .
O1 C8 Gd1 56.1(3) . .
O7 C8 Gd1 63.6(2) . .
C5 C8 Gd1 172.7(4) . .
O5 C9 O2 121.0(4) . .
O5 C9 C6 120.6(4) . .
O2 C9 C6 118.4(4) . .
O5 C9 Gd1 63.6(3) . .
O2 C9 Gd1 58.3(3) . .
C6 C9 Gd1 168.3(3) . .
C7 N1 C2 117.8(4) . .
C7 N1 Gd1 120.0(3) . 4_646
C2 N1 Gd1 121.5(3) . 4_646
C8 O1 Gd1 98.7(3) . .
C9 O2 Gd1 95.6(3) . .
C4 O4 Gd1 135.2(3) . 2_656
C9 O5 Gd1 90.3(3) . .
C4 O6 Gd1 131.7(3) . 8_465
C8 O7 Gd1 162.0(3) . 7_667
C8 O7 Gd1 90.7(3) . .
Gd1 O7 Gd1 106.01(12) 7_667 .

loop_
_geom_bond_atom_site_label_1
_geom_bond_atom_site_label_2
_geom_bond_distance
_geom_bond_site_symmetry_2
Gd1 O4 2.345(3) 2_656
Gd1 O7 2.376(4) 7_667
Gd1 O6 2.406(3) 8_566
Gd1 O2 2.434(4) .
Gd1 O3 2.433(4) .
Gd1 O1 2.447(4) .
Gd1 O5 2.551(4) .
Gd1 N1 2.575(4) 4_656
Gd1 O7 2.610(3) .
Gd1 C9 2.848(5) .
Gd1 C8 2.913(5) .
Gd1 Gd1 3.9848(4) 7_667
C1 C3 1.389(7) .
C1 C6 1.389(7) .
C2 N1 1.342(6) .
C2 C3 1.379(6) .
C3 C4 1.510(6) .
C4 O4 1.249(6) .
C4 O6 1.257(6) .
C5 C8 1.486(7) .
C6 C7 1.393(7) .
C6 C9 1.493(6) .
C7 N1 1.335(6) .
C8 O1 1.252(7) .
C8 O7 1.263(7) .
C9 O5 1.252(6) .
C9 O2 1.263(6) .
N1 Gd1 2.575(4) 4_646
O4 Gd1 2.344(3) 2_656
O6 Gd1 2.406(3) 8_465
O7 Gd1 2.376(4) 7_667
